data_7204226
loop_
_publ_author_name
'Christlieb, Martin'
'Davies, John E.'
'Eames, Jason'
'Hooley, Richard'
'Warren, Stuart'

_publ_section_title
;
 The stereoselective synthesis of oxetanes; exploration of a new,
 Mitsunobu-style procedure for the cyclisation of 1,3-diols
;
_journal_issue 22
_journal_name_full 'Journal of the Chemical Society, Perkin Transactions 1'
_journal_page_first 2983
_journal_paper_doi 10.1039/b106851b
_journal_year 2001
_chemical_formula_sum 'C23 H26 N2 O9 S'
_chemical_formula_weight 506.52
_chemical_name_systematic
; 
? 
;
_space_group_IT_number 14
_symmetry_cell_setting monoclinic
_symmetry_space_group_name_Hall '-P 2ybc'
_symmetry_space_group_name_H-M 'P 1 21/c 1'
_atom_sites_solution_hydrogens geom
_atom_sites_solution_primary direct
_atom_sites_solution_secondary difmap
_audit_creation_method SHELXL-97
_cell_angle_alpha 90.00
_cell_angle_beta 101.53(4)
_cell_angle_gamma 90.00
_cell_formula_units_Z 4
_cell_length_a 17.086(11)
_cell_length_b 6.566(7)
_cell_length_c 20.949(9)
_cell_measurement_reflns_used 25
_cell_measurement_temperature 180(2)
_cell_measurement_theta_max 15
_cell_measurement_theta_min 9
_cell_volume 2303(3)
_computing_structure_refinement 'SHELXL-97 (Sheldrick, 1997)'
_computing_structure_solution 'SHELXS-97 (Sheldrick, 1990)'
_diffrn_ambient_temperature 180(2)
_diffrn_measured_fraction_theta_full 0.908
_diffrn_measured_fraction_theta_max 0.908
_diffrn_measurement_device_type 'Rigaku AFC7r'
_diffrn_measurement_method \w/2\q
_diffrn_radiation_monochromator graphite
_diffrn_radiation_source 'rotating anode'
_diffrn_radiation_type MoK\a
_diffrn_radiation_wavelength 0.71069
_diffrn_reflns_av_R_equivalents 0.0840
_diffrn_reflns_av_sigmaI/netI 0.1173
_diffrn_reflns_limit_h_max 20
_diffrn_reflns_limit_h_min 0
_diffrn_reflns_limit_k_max 7
_diffrn_reflns_limit_k_min 0
_diffrn_reflns_limit_l_max 24
_diffrn_reflns_limit_l_min -24
_diffrn_reflns_number 4181
_diffrn_reflns_theta_full 25.02
_diffrn_reflns_theta_max 25.02
_diffrn_reflns_theta_min 3.55
_diffrn_standards_decay_% 1.2
_diffrn_standards_interval_count 200
_diffrn_standards_number 3
_exptl_absorpt_coefficient_mu 0.199
_exptl_absorpt_correction_type none
_exptl_crystal_colour colourless
_exptl_crystal_density_diffrn 1.461
_exptl_crystal_density_method 'not measured'
_exptl_crystal_description block
_exptl_crystal_F_000 1064
_exptl_crystal_size_max 0.25
_exptl_crystal_size_mid 0.25
_exptl_crystal_size_min 0.20
_refine_diff_density_max 0.300
_refine_diff_density_min -0.467
_refine_diff_density_rms 0.074
_refine_ls_extinction_method none
_refine_ls_goodness_of_fit_ref 1.013
_refine_ls_hydrogen_treatment mixed
_refine_ls_matrix_type full
_refine_ls_number_parameters 319
_refine_ls_number_reflns 4039
_refine_ls_number_restraints 0
_refine_ls_restrained_S_all 1.013
_refine_ls_R_factor_all 0.1434
_refine_ls_R_factor_gt 0.0695
_refine_ls_shift/su_max 0.045
_refine_ls_shift/su_mean 0.001
_refine_ls_structure_factor_coef Fsqd
_refine_ls_weighting_details 'w=1/[\s^2^(Fo^2^)+(0.0683P)^2^+0.0000P] where P=(Fo^2^+2Fc^2^)/3'
_refine_ls_weighting_scheme calc
_refine_ls_wR_factor_gt 0.1457
_refine_ls_wR_factor_ref 0.1781
_reflns_number_gt 2208
_reflns_number_total 4039
_reflns_threshold_expression >2sigma(I)
_cod_data_source_file b106851b.txt
_cod_data_source_block sw9803
_cod_depositor_comments
;
The following automatic conversions were performed:
'_symmetry_cell_setting' value 'Monoclinic' changed to 'monoclinic'
according to '/home/saulius/struct/CIF-dictionaries/cif_core.dic'
dictionary named 'cif_core.dic' version 2.4.1 from 2010-06-29.

Automatic conversion script
Id: cif_fix_enum 1527 2010-12-29 10:47:43Z saulius 

The following automatic conversions were performed:

'_refine_ls_weighting_scheme' value 'calc
w=1/[\s^2^(Fo^2^)+(0.0683P)^2^+0.0000P] where P=(Fo^2^+2Fc^2^)/3' was
changed to 'calc'. New tag '_refine_ls_weighting_details' was
created. The value of the new tag was set to
'w=1/[\s^2^(Fo^2^)+(0.0683P)^2^+0.0000P] where P=(Fo^2^+2Fc^2^)/3'.

Automatic conversion script
Id: cif_fix_values 3143 2015-03-26 13:38:13Z robertas 
;
_cod_original_sg_symbol_H-M P2(1)/c
_cod_database_code 7204226

loop_
_symmetry_equiv_pos_as_xyz
'x, y, z'
'-x, y+1/2, -z+1/2'
'-x, -y, -z'
'x, -y-1/2, z-1/2'

loop_
_atom_site_label
_atom_site_type_symbol
_atom_site_fract_x
_atom_site_fract_y
_atom_site_fract_z
_atom_site_U_iso_or_equiv
_atom_site_adp_type
_atom_site_occupancy
_atom_site_calc_flag
_atom_site_refinement_flags
_atom_site_disorder_assembly
_atom_site_disorder_group
S1 S 0.71121(7) 0.0446(2) 0.12254(6) 0.0299(3) Uani 1 d . . .
O1 O 0.8756(2) -0.3481(6) 0.38080(17) 0.0456(10) Uani 1 d . . .
O2 O 0.80537(18) -0.1695(5) 0.29753(15) 0.0302(8) Uani 1 d . . .
O3 O 0.86758(19) -0.2055(5) 0.18423(17) 0.0343(9) Uani 1 d . . .
H100 H 0.8210 -0.2440 0.1853 0.041 Uiso 1 calc R . .
O4 O 0.68757(19) 0.1913(6) 0.16583(16) 0.0430(10) Uani 1 d . . .
O5 O 0.7052(2) -0.1696(6) 0.13794(17) 0.0445(10) Uani 1 d . . .
O6 O 0.5575(2) -0.4620(6) 0.17433(19) 0.0504(11) Uani 1 d . . .
O7 O 0.5078(2) -0.7321(7) 0.2090(2) 0.0628(13) Uani 1 d . . .
O8 O 0.6620(2) -1.1131(6) 0.38462(19) 0.0481(10) Uani 1 d . . .
O9 O 0.7649(2) -0.9784(6) 0.44582(19) 0.0551(12) Uani 1 d . . .
N1 N 0.5593(2) -0.6013(8) 0.2125(2) 0.0399(12) Uani 1 d . . .
N2 N 0.7102(3) -0.9736(7) 0.3989(2) 0.0367(11) Uani 1 d . . .
C1 C 0.8166(3) -0.3258(7) 0.3387(2) 0.0295(12) Uani 1 d . . .
C2 C 0.8744(3) -0.0337(8) 0.3030(2) 0.0291(11) Uani 1 d . . .
H2A H 0.9232 -0.1145 0.3023 0.035 Uiso 1 calc R . .
H2B H 0.8824 0.0417 0.3447 0.035 Uiso 1 calc R . .
C3 C 0.8600(3) 0.1147(7) 0.2465(2) 0.0259(11) Uani 1 d . . .
H3 H 0.8049 0.1726 0.2413 0.031 Uiso 1 calc R . .
C4 C 0.9215(3) 0.2848(8) 0.2658(2) 0.0343(12) Uani 1 d . . .
H4A H 0.9132 0.3906 0.2321 0.041 Uiso 1 calc R . .
H4B H 0.9755 0.2286 0.2702 0.041 Uiso 1 calc R . .
H4C H 0.9153 0.3441 0.3074 0.041 Uiso 1 calc R . .
C5 C 0.8698(3) 0.0121(7) 0.1817(2) 0.0252(11) Uani 1 d . . .
H5 H 0.9255 0.0456 0.1774 0.030 Uiso 1 calc R . .
C6 C 0.8156(2) 0.0929(7) 0.1173(2) 0.0231(11) Uani 1 d . . .
C7 C 0.8258(3) 0.3218(7) 0.1074(2) 0.0280(12) Uani 1 d . . .
H7A H 0.7846 0.3690 0.0702 0.034 Uiso 1 calc R . .
H7B H 0.8180 0.3959 0.1468 0.034 Uiso 1 calc R . .
C8 C 0.9086(3) 0.3707(8) 0.0942(2) 0.0317(12) Uani 1 d . . .
H8A H 0.9116 0.5181 0.0850 0.038 Uiso 1 calc R . .
H8B H 0.9493 0.3403 0.1338 0.038 Uiso 1 calc R . .
C9 C 0.9280(3) 0.2507(8) 0.0374(2) 0.0358(13) Uani 1 d . . .
H9A H 0.9841 0.2767 0.0340 0.043 Uiso 1 calc R . .
H9B H 0.8931 0.2974 -0.0036 0.043 Uiso 1 calc R . .
C10 C 0.9160(3) 0.0235(8) 0.0456(2) 0.0350(13) Uani 1 d . . .
H10A H 0.9566 -0.0274 0.0826 0.042 Uiso 1 calc R . .
H10B H 0.9238 -0.0486 0.0058 0.042 Uiso 1 calc R . .
C11 C 0.8329(3) -0.0233(8) 0.0578(2) 0.0287(11) Uani 1 d . . .
H11A H 0.8282 -0.1714 0.0650 0.034 Uiso 1 calc R . .
H11B H 0.7925 0.0146 0.0188 0.034 Uiso 1 calc R . .
C12 C 0.6496(2) 0.0864(7) 0.0449(2) 0.0252(11) Uani 1 d . . .
C13 C 0.6172(3) 0.2798(8) 0.0300(3) 0.0327(12) Uani 1 d . . .
H13 H 0.6312 0.3902 0.0594 0.039 Uiso 1 calc R . .
C14 C 0.5643(3) 0.3067(8) -0.0285(3) 0.0356(13) Uani 1 d . . .
H14 H 0.5426 0.4379 -0.0400 0.043 Uiso 1 calc R . .
C15 C 0.5427(3) 0.1449(9) -0.0704(2) 0.0356(13) Uani 1 d . . .
H15 H 0.5051 0.1645 -0.1099 0.043 Uiso 1 calc R . .
C16 C 0.5755(3) -0.0440(8) -0.0552(2) 0.0337(12) Uani 1 d . . .
H16 H 0.5612 -0.1544 -0.0845 0.040 Uiso 1 calc R . .
C17 C 0.6292(3) -0.0741(8) 0.0025(2) 0.0300(12) Uani 1 d . . .
H17 H 0.6520 -0.2048 0.0130 0.036 Uiso 1 calc R . .
C18 C 0.7498(3) -0.4758(7) 0.3270(2) 0.0269(11) Uani 1 d . . .
C19 C 0.6842(3) -0.4607(8) 0.2754(2) 0.0280(11) Uani 1 d . . .
H19 H 0.6784 -0.3481 0.2463 0.034 Uiso 1 calc R . .
C20 C 0.6285(3) -0.6131(8) 0.2679(2) 0.0292(12) Uani 1 d . . .
C21 C 0.6346(3) -0.7827(8) 0.3069(2) 0.0296(12) Uani 1 d . . .
H21 H 0.5956 -0.8878 0.2996 0.036 Uiso 1 calc R . .
C22 C 0.7000(3) -0.7926(7) 0.3569(2) 0.0261(11) Uani 1 d . . .
C23 C 0.7579(3) -0.6434(7) 0.3680(2) 0.0244(11) Uani 1 d . . .
H23 H 0.8025 -0.6553 0.4031 0.029 Uiso 1 calc R . .

loop_
_atom_site_aniso_label
_atom_site_aniso_U_11
_atom_site_aniso_U_22
_atom_site_aniso_U_33
_atom_site_aniso_U_23
_atom_site_aniso_U_13
_atom_site_aniso_U_12
S1 0.0213(6) 0.0376(8) 0.0291(7) 0.0024(6) 0.0010(5) 0.0001(6)
O1 0.045(2) 0.041(2) 0.040(2) 0.0106(18) -0.0182(18) -0.0101(19)
O2 0.0237(17) 0.033(2) 0.0307(19) 0.0058(16) -0.0031(14) -0.0019(15)
O3 0.034(2) 0.0200(19) 0.046(2) -0.0035(17) 0.0000(18) 0.0031(16)
O4 0.0260(18) 0.067(3) 0.035(2) -0.014(2) 0.0040(16) 0.0092(19)
O5 0.032(2) 0.047(2) 0.048(2) 0.0192(19) -0.0077(17) -0.0121(18)
O6 0.040(2) 0.057(3) 0.045(2) 0.012(2) -0.0127(18) 0.010(2)
O7 0.033(2) 0.080(3) 0.064(3) 0.011(3) -0.017(2) -0.023(2)
O8 0.048(2) 0.032(2) 0.061(3) 0.004(2) 0.002(2) -0.014(2)
O9 0.052(2) 0.046(3) 0.053(2) 0.020(2) -0.023(2) -0.012(2)
N1 0.026(2) 0.052(3) 0.038(3) -0.002(3) -0.001(2) 0.007(2)
N2 0.036(2) 0.032(3) 0.043(3) 0.002(2) 0.010(2) -0.005(2)
C1 0.031(3) 0.027(3) 0.027(3) 0.005(2) -0.002(2) 0.000(2)
C2 0.020(2) 0.031(3) 0.033(3) 0.003(2) -0.003(2) -0.006(2)
C3 0.022(2) 0.026(3) 0.028(3) 0.003(2) 0.000(2) -0.004(2)
C4 0.037(3) 0.032(3) 0.031(3) -0.006(2) 0.000(2) -0.007(3)
C5 0.023(2) 0.020(3) 0.030(3) -0.001(2) 0.001(2) 0.003(2)
C6 0.017(2) 0.022(3) 0.028(3) 0.000(2) -0.0004(19) 0.002(2)
C7 0.029(3) 0.022(3) 0.028(3) -0.001(2) -0.005(2) 0.005(2)
C8 0.022(2) 0.032(3) 0.040(3) 0.007(3) 0.003(2) -0.002(2)
C9 0.017(2) 0.050(4) 0.038(3) 0.007(3) -0.002(2) 0.004(2)
C10 0.029(3) 0.046(3) 0.029(3) -0.008(3) 0.004(2) 0.010(3)
C11 0.024(2) 0.034(3) 0.026(2) -0.003(2) -0.0014(19) 0.004(2)
C12 0.017(2) 0.031(3) 0.028(3) 0.000(2) 0.0048(19) -0.002(2)
C13 0.025(3) 0.029(3) 0.045(3) 0.001(3) 0.010(2) 0.007(2)
C14 0.025(3) 0.034(3) 0.048(3) 0.012(3) 0.007(2) 0.007(2)
C15 0.019(2) 0.051(4) 0.034(3) 0.007(3) -0.003(2) 0.002(3)
C16 0.026(3) 0.040(3) 0.032(3) -0.007(3) -0.003(2) 0.000(2)
C17 0.026(2) 0.026(3) 0.036(3) -0.001(2) 0.002(2) 0.002(2)
C18 0.026(2) 0.026(3) 0.026(2) -0.005(2) -0.001(2) 0.005(2)
C19 0.027(2) 0.032(3) 0.023(2) -0.002(2) 0.001(2) 0.009(2)
C20 0.017(2) 0.039(3) 0.029(3) -0.009(3) -0.002(2) 0.002(2)
C21 0.023(3) 0.036(3) 0.030(3) -0.003(3) 0.007(2) -0.010(2)
C22 0.025(2) 0.026(3) 0.026(3) 0.003(2) 0.003(2) -0.001(2)
C23 0.024(2) 0.021(3) 0.025(2) -0.001(2) -0.003(2) 0.001(2)

loop_
_atom_type_symbol
_atom_type_description
_atom_type_scat_dispersion_real
_atom_type_scat_dispersion_imag
_atom_type_scat_source
C C 0.0033 0.0016 'International Tables Vol C Tables 4.2.6.8 and 6.1.1.4'
H H 0.0000 0.0000 'International Tables Vol C Tables 4.2.6.8 and 6.1.1.4'
N N 0.0061 0.0033 'International Tables Vol C Tables 4.2.6.8 and 6.1.1.4'
O O 0.0106 0.0060 'International Tables Vol C Tables 4.2.6.8 and 6.1.1.4'
S S 0.1246 0.1234 'International Tables Vol C Tables 4.2.6.8 and 6.1.1.4'

loop_
_geom_angle_atom_site_label_1
_geom_angle_atom_site_label_2
_geom_angle_atom_site_label_3
_geom_angle
_geom_angle_site_symmetry_1
_geom_angle_site_symmetry_3
_geom_angle_publ_flag
O4 S1 O5 117.9(2) . . ?
O4 S1 C12 106.6(2) . . ?
O5 S1 C12 107.3(2) . . ?
O4 S1 C6 108.8(2) . . ?
O5 S1 C6 107.0(2) . . ?
C12 S1 C6 108.9(2) . . ?
C1 O2 C2 114.2(3) . . ?
C5 O3 H100 109.5 . . ?
O6 N1 O7 124.7(4) . . ?
O6 N1 C20 117.9(5) . . ?
O7 N1 C20 117.5(5) . . ?
O9 N2 O8 123.2(4) . . ?
O9 N2 C22 119.1(4) . . ?
O8 N2 C22 117.7(4) . . ?
O1 C1 O2 123.9(5) . . ?
O1 C1 C18 122.6(4) . . ?
O2 C1 C18 113.4(4) . . ?
O2 C2 C3 109.1(3) . . ?
O2 C2 H2A 109.9 . . ?
C3 C2 H2A 109.9 . . ?
O2 C2 H2B 109.9 . . ?
C3 C2 H2B 109.9 . . ?
H2A C2 H2B 108.3 . . ?
C2 C3 C4 105.5(4) . . ?
C2 C3 C5 111.9(4) . . ?
C4 C3 C5 111.0(4) . . ?
C2 C3 H3 109.5 . . ?
C4 C3 H3 109.5 . . ?
C5 C3 H3 109.5 . . ?
C3 C4 H4A 109.5 . . ?
C3 C4 H4B 109.5 . . ?
H4A C4 H4B 109.5 . . ?
C3 C4 H4C 109.5 . . ?
H4A C4 H4C 109.5 . . ?
H4B C4 H4C 109.5 . . ?
O3 C5 C3 113.1(4) . . ?
O3 C5 C6 110.7(4) . . ?
C3 C5 C6 117.2(4) . . ?
O3 C5 H5 104.8 . . ?
C3 C5 H5 104.8 . . ?
C6 C5 H5 104.8 . . ?
C7 C6 C11 109.4(4) . . ?
C7 C6 C5 112.6(4) . . ?
C11 C6 C5 110.8(4) . . ?
C7 C6 S1 108.4(3) . . ?
C11 C6 S1 108.0(3) . . ?
C5 C6 S1 107.6(3) . . ?
C8 C7 C6 111.4(4) . . ?
C8 C7 H7A 109.4 . . ?
C6 C7 H7A 109.4 . . ?
C8 C7 H7B 109.4 . . ?
C6 C7 H7B 109.4 . . ?
H7A C7 H7B 108.0 . . ?
C9 C8 C7 112.7(4) . . ?
C9 C8 H8A 109.0 . . ?
C7 C8 H8A 109.0 . . ?
C9 C8 H8B 109.0 . . ?
C7 C8 H8B 109.0 . . ?
H8A C8 H8B 107.8 . . ?
C8 C9 C10 111.5(4) . . ?
C8 C9 H9A 109.3 . . ?
C10 C9 H9A 109.3 . . ?
C8 C9 H9B 109.3 . . ?
C10 C9 H9B 109.3 . . ?
H9A C9 H9B 108.0 . . ?
C9 C10 C11 111.5(4) . . ?
C9 C10 H10A 109.3 . . ?
C11 C10 H10A 109.3 . . ?
C9 C10 H10B 109.3 . . ?
C11 C10 H10B 109.3 . . ?
H10A C10 H10B 108.0 . . ?
C10 C11 C6 111.8(4) . . ?
C10 C11 H11A 109.2 . . ?
C6 C11 H11A 109.2 . . ?
C10 C11 H11B 109.2 . . ?
C6 C11 H11B 109.2 . . ?
H11A C11 H11B 107.9 . . ?
C17 C12 C13 121.0(4) . . ?
C17 C12 S1 120.0(4) . . ?
C13 C12 S1 118.8(4) . . ?
C14 C13 C12 118.4(5) . . ?
C14 C13 H13 120.8 . . ?
C12 C13 H13 120.8 . . ?
C13 C14 C15 120.7(5) . . ?
C13 C14 H14 119.6 . . ?
C15 C14 H14 119.6 . . ?
C16 C15 C14 120.1(5) . . ?
C16 C15 H15 119.9 . . ?
C14 C15 H15 119.9 . . ?
C15 C16 C17 120.2(5) . . ?
C15 C16 H16 119.9 . . ?
C17 C16 H16 119.9 . . ?
C12 C17 C16 119.6(5) . . ?
C12 C17 H17 120.2 . . ?
C16 C17 H17 120.2 . . ?
C23 C18 C19 120.1(4) . . ?
C23 C18 C1 116.4(4) . . ?
C19 C18 C1 123.3(4) . . ?
C20 C19 C18 117.9(5) . . ?
C20 C19 H19 121.1 . . ?
C18 C19 H19 121.1 . . ?
C19 C20 C21 123.9(4) . . ?
C19 C20 N1 118.5(5) . . ?
C21 C20 N1 117.5(4) . . ?
C22 C21 C20 116.5(4) . . ?
C22 C21 H21 121.8 . . ?
C20 C21 H21 121.8 . . ?
C21 C22 C23 122.9(4) . . ?
C21 C22 N2 118.5(4) . . ?
C23 C22 N2 118.6(4) . . ?
C22 C23 C18 118.7(4) . . ?
C22 C23 H23 120.6 . . ?
C18 C23 H23 120.6 . . ?

loop_
_geom_bond_atom_site_label_1
_geom_bond_atom_site_label_2
_geom_bond_distance
_geom_bond_site_symmetry_2
_geom_bond_publ_flag
S1 O4 1.435(4) . ?
S1 O5 1.451(4) . ?
S1 C12 1.773(5) . ?
S1 C6 1.837(5) . ?
O1 C1 1.208(5) . ?
O2 C1 1.330(5) . ?
O2 C2 1.465(5) . ?
O3 C5 1.430(5) . ?
O3 H100 0.8400 . ?
O6 N1 1.211(5) . ?
O7 N1 1.221(6) . ?
O8 N2 1.228(5) . ?
O9 N2 1.214(5) . ?
N1 C20 1.485(6) . ?
N2 C22 1.468(6) . ?
C1 C18 1.490(7) . ?
C2 C3 1.515(6) . ?
C2 H2A 0.9900 . ?
C2 H2B 0.9900 . ?
C3 C4 1.532(6) . ?
C3 C5 1.554(6) . ?
C3 H3 1.0000 . ?
C4 H4A 0.9800 . ?
C4 H4B 0.9800 . ?
C4 H4C 0.9800 . ?
C5 C6 1.569(6) . ?
C5 H5 1.0000 . ?
C6 C7 1.532(6) . ?
C6 C11 1.538(6) . ?
C7 C8 1.529(6) . ?
C7 H7A 0.9900 . ?
C7 H7B 0.9900 . ?
C8 C9 1.518(7) . ?
C8 H8A 0.9900 . ?
C8 H8B 0.9900 . ?
C9 C10 1.520(7) . ?
C9 H9A 0.9900 . ?
C9 H9B 0.9900 . ?
C10 C11 1.524(7) . ?
C10 H10A 0.9900 . ?
C10 H10B 0.9900 . ?
C11 H11A 0.9900 . ?
C11 H11B 0.9900 . ?
C12 C17 1.377(6) . ?
C12 C13 1.396(7) . ?
C13 C14 1.380(7) . ?
C13 H13 0.9500 . ?
C14 C15 1.381(7) . ?
C14 H14 0.9500 . ?
C15 C16 1.373(7) . ?
C15 H15 0.9500 . ?
C16 C17 1.378(6) . ?
C16 H16 0.9500 . ?
C17 H17 0.9500 . ?
C18 C23 1.385(6) . ?
C18 C19 1.398(6) . ?
C19 C20 1.368(7) . ?
C19 H19 0.9500 . ?
C20 C21 1.372(7) . ?
C21 C22 1.372(6) . ?
C21 H21 0.9500 . ?
C22 C23 1.379(6) . ?
C23 H23 0.9500 . ?

loop_
_geom_torsion_atom_site_label_1
_geom_torsion_atom_site_label_2
_geom_torsion_atom_site_label_3
_geom_torsion_atom_site_label_4
_geom_torsion
_geom_torsion_site_symmetry_1
_geom_torsion_site_symmetry_2
_geom_torsion_site_symmetry_3
_geom_torsion_site_symmetry_4
_geom_torsion_publ_flag
C2 O2 C1 O1 5.7(7) . . . . ?
C2 O2 C1 C18 -172.8(4) . . . . ?
C1 O2 C2 C3 170.1(4) . . . . ?
O2 C2 C3 C4 164.3(4) . . . . ?
O2 C2 C3 C5 -74.9(5) . . . . ?
C2 C3 C5 O3 16.7(5) . . . . ?
C4 C3 C5 O3 134.3(4) . . . . ?
C2 C3 C5 C6 147.4(4) . . . . ?
C4 C3 C5 C6 -95.0(5) . . . . ?
O3 C5 C6 C7 -171.3(4) . . . . ?
C3 C5 C6 C7 56.9(5) . . . . ?
O3 C5 C6 C11 -48.4(5) . . . . ?
C3 C5 C6 C11 179.7(4) . . . . ?
O3 C5 C6 S1 69.4(4) . . . . ?
C3 C5 C6 S1 -62.5(4) . . . . ?
O4 S1 C6 C7 -46.3(4) . . . . ?
O5 S1 C6 C7 -174.8(3) . . . . ?
C12 S1 C6 C7 69.5(4) . . . . ?
O4 S1 C6 C11 -164.7(3) . . . . ?
O5 S1 C6 C11 66.9(3) . . . . ?
C12 S1 C6 C11 -48.9(4) . . . . ?
O4 S1 C6 C5 75.7(3) . . . . ?
O5 S1 C6 C5 -52.7(3) . . . . ?
C12 S1 C6 C5 -168.5(3) . . . . ?
C11 C6 C7 C8 -55.6(5) . . . . ?
C5 C6 C7 C8 68.0(5) . . . . ?
S1 C6 C7 C8 -173.1(3) . . . . ?
C6 C7 C8 C9 54.7(5) . . . . ?
C7 C8 C9 C10 -52.9(5) . . . . ?
C8 C9 C10 C11 53.3(5) . . . . ?
C9 C10 C11 C6 -56.2(5) . . . . ?
C7 C6 C11 C10 56.9(5) . . . . ?
C5 C6 C11 C10 -67.8(5) . . . . ?
S1 C6 C11 C10 174.6(3) . . . . ?
O4 S1 C12 C17 -149.0(4) . . . . ?
O5 S1 C12 C17 -21.8(4) . . . . ?
C6 S1 C12 C17 93.8(4) . . . . ?
O4 S1 C12 C13 25.8(4) . . . . ?
O5 S1 C12 C13 153.1(4) . . . . ?
C6 S1 C12 C13 -91.4(4) . . . . ?
C17 C12 C13 C14 -0.2(7) . . . . ?
S1 C12 C13 C14 -175.0(4) . . . . ?
C12 C13 C14 C15 1.4(7) . . . . ?
C13 C14 C15 C16 -1.9(8) . . . . ?
C14 C15 C16 C17 1.0(8) . . . . ?
C13 C12 C17 C16 -0.6(7) . . . . ?
S1 C12 C17 C16 174.1(4) . . . . ?
C15 C16 C17 C12 0.2(7) . . . . ?
O1 C1 C18 C23 1.1(7) . . . . ?
O2 C1 C18 C23 179.6(4) . . . . ?
O1 C1 C18 C19 -174.7(5) . . . . ?
O2 C1 C18 C19 3.8(7) . . . . ?
C23 C18 C19 C20 1.3(7) . . . . ?
C1 C18 C19 C20 177.0(4) . . . . ?
C18 C19 C20 C21 -2.1(7) . . . . ?
C18 C19 C20 N1 -178.7(4) . . . . ?
O6 N1 C20 C19 3.7(7) . . . . ?
O7 N1 C20 C19 -175.6(5) . . . . ?
O6 N1 C20 C21 -173.2(4) . . . . ?
O7 N1 C20 C21 7.5(7) . . . . ?
C19 C20 C21 C22 1.8(7) . . . . ?
N1 C20 C21 C22 178.5(4) . . . . ?
C20 C21 C22 C23 -0.8(7) . . . . ?
C20 C21 C22 N2 -178.5(4) . . . . ?
O9 N2 C22 C21 -175.2(5) . . . . ?
O8 N2 C22 C21 4.4(7) . . . . ?
O9 N2 C22 C23 7.0(7) . . . . ?
O8 N2 C22 C23 -173.4(4) . . . . ?
C21 C22 C23 C18 0.1(7) . . . . ?
N2 C22 C23 C18 177.8(4) . . . . ?
C19 C18 C23 C22 -0.3(7) . . . . ?
C1 C18 C23 C22 -176.3(4) . . . . ?
